data_1520503
loop_
_publ_author_name
'S Akriche'
'M Rzaigui'

_publ_section_title
;
 Synthesis and crystal structure of (o-CH3C6H4NH3)2H2P2O7
;
_journal_name_full 'Solid State Sciences'
_journal_page_first 399
_journal_page_last 405
_journal_volume 2
_journal_year 2000
_chemical_formula_sum 'C14 H22 N2 O7 P2'
_chemical_formula_weight 392.32
_space_group_IT_number 14
_symmetry_cell_setting monoclinic
_symmetry_Int_Tables_number 14
_symmetry_space_group_name_Hall '-P 2ybc'
_symmetry_space_group_name_H-M 'P 1 21/c 1'
_cell_angle_alpha 90
_cell_angle_beta 89.93(2)
_cell_angle_gamma 90
_cell_formula_units_Z 8
_cell_length_a 15.258(3)
_cell_length_b 19.696(4)
_cell_length_c 11.578(5)
_cell_volume 3479.4(18)
_diffrn_ambient_temperature 298
_diffrn_radiation_probe x-ray
_diffrn_radiation_type MoK\a
_diffrn_radiation_wavelength 0.71073
_exptl_absorpt_coefficient_mu 2.962
_exptl_crystal_density_diffrn 1.498
_exptl_crystal_F_000 1648
_refine_ls_number_parameters 627
_refine_ls_number_reflns 5496
_refine_ls_R_factor_gt 0.049
_refine_ls_wR_factor_gt 0.052
_cod_data_source_file SSS-2000-2-399-405.cif
_cod_data_source_block 1
_cod_depositor_comments
;
OE31 y coordinate changed from 0.8890 to 0.2890
OE11 y coordinate changed from 0.18 to 0.1800
;
_cod_original_cell_volume 3479(3)
_cod_original_sg_symbol_H-M 'P 21/c'
_cod_database_code 1520503

loop_
_symmetry_equiv_pos_site_id
_symmetry_equiv_pos_as_xyz
1 x,y,z
2 -x,1/2+y,1/2-z
3 -x,-y,-z
4 x,1/2-y,1/2+z

loop_
_atom_site_label
_atom_site_type_symbol
_atom_site_thermal_displace_type
_atom_site_fract_x
_atom_site_fract_y
_atom_site_fract_z
_atom_site_occupancy
_atom_site_U_iso_or_equiv
_atom_site_calc_flag
_atom_site_refinement_flags
_atom_site_disorder_assembly
_atom_site_disorder_group
P1 P Uiso 0.81894(5) 0.24194(4) 0.80761(7) 1.000 0.0252(1) . . . .
P2 P Uiso 0.95102(5) 0.25321(4) 0.62557(7) 1.000 0.0243(1) . . . .
OE11 O Uiso 0.8771(2) 0.18000(10) 0.8485(2) 1.000 0.0345(6) . . . .
OE12 O Uiso 0.7371(2) 0.21500(10) 0.7553(2) 1.000 0.0374(6) . . . .
OE13 O Uiso 0.8075(2) 0.29330(10) 0.9008(2) 1.000 0.0322(5) . . . .
OL12 O Uiso 0.8742(2) 0.27840(10) 0.7086(2) 1.000 0.0305(5) . . . .
OE21 O Uiso 0.9161(2) 0.18610(10) 0.5721(2) 1.000 0.0356(6) . . . .
OE22 O Uiso 0.9618(2) 0.30780(10) 0.5368(2) 1.000 0.0323(5) . . . .
OE23 O Uiso 1.0301(2) 0.23810(10) 0.6956(2) 1.000 0.0350(6) . . . .
P3 P Uiso 1.31810(5) 0.26058(4) 0.42648(7) 1.000 0.0255(1) . . . .
P4 P Uiso 1.44953(5) 0.24060(4) 0.60865(7) 1.000 0.0255(1) . . . .
OE31 O Uiso 1.2355(2) 0.28900(10) 0.4739(2) 1.000 0.0398(6) . . . .
OE32 O Uiso 1.3082(2) 0.20990(10) 0.3309(2) 1.000 0.0334(6) . . . .
OE33 O Uiso 1.3802(2) 0.31890(10) 0.3895(2) 1.000 0.0350(6) . . . .
OL23 O Uiso 1.3678(2) 0.22280(10) 0.5283(2) 1.000 0.0332(6) . . . .
OE41 O Uiso 1.4247(2) 0.30880(10) 0.6682(2) 1.000 0.0405(6) . . . .
OE42 O Uiso 1.4550(2) 0.18390(10) 0.6937(2) 1.000 0.0337(6) . . . .
OE43 O Uiso 1.5285(2) 0.25060(10) 0.5360(2) 1.000 0.0385(6) . . . .
N1 N Uiso 1.1716(2) 0.3248(2) 0.6929(2) 1.000 0.0329(6) . . . .
C11 C Uiso 1.1499(2) 0.3950(2) 0.7206(3) 1.000 0.0323(8) . . . .
C12 C Uiso 1.1079(3) 0.4090(2) 0.8234(3) 1.000 0.0399(9) . . . .
C13 C Uiso 1.0916(3) 0.4772(2) 0.8454(4) 1.000 0.0527(11) . . . .
C14 C Uiso 1.1153(3) 0.5275(2) 0.7706(4) 1.000 0.0570(13) . . . .
C15 C Uiso 1.1557(3) 0.5122(2) 0.6701(4) 1.000 0.0570(13) . . . .
C16 C Uiso 1.1737(3) 0.4450(2) 0.6430(4) 1.000 0.0431(10) . . . .
C17 C Uiso 1.0805(3) 0.3537(3) 0.9043(4) 1.000 0.0583(13) . . . .
N2 N Uiso 0.5895(2) 0.3330(2) 0.3647(2) 1.000 0.0298(6) . . . .
C21 C Uiso 0.6033(2) 0.4016(2) 0.4090(3) 1.000 0.0336(8) . . . .
C22 C Uiso 0.6564(3) 0.4115(2) 0.5029(3) 1.000 0.0404(9) . . . .
C23 C Uiso 0.6660(3) 0.4786(2) 0.5401(4) 1.000 0.0545(13) . . . .
C24 C Uiso 0.6245(3) 0.5305(2) 0.4845(5) 1.000 0.0621(13) . . . .
C25 C Uiso 0.5730(3) 0.5192(2) 0.3911(5) 1.000 0.0646(13) . . . .
C26 C Uiso 0.5608(3) 0.4538(2) 0.3517(4) 1.000 0.0509(11) . . . .
C27 C Uiso 0.7029(3) 0.3549(2) 0.5607(4) 1.000 0.0531(11) . . . .
N3 N Uiso 1.0931(2) 0.1554(2) 0.8653(2) 1.000 0.0323(6) . . . .
C31 C Uiso 1.1098(2) 0.0860(2) 0.8232(3) 1.000 0.0305(8) . . . .
C32 C Uiso 1.1623(2) 0.0780(2) 0.7273(3) 1.000 0.0356(9) . . . .
C33 C Uiso 1.1731(3) 0.0121(2) 0.6864(4) 1.000 0.0480(11) . . . .
C34 C Uiso 1.1344(3) -0.0422(2) 0.7432(4) 1.000 0.0545(13) . . . .
C35 C Uiso 1.0856(3) -0.0322(2) 0.8385(4) 1.000 0.0532(13) . . . .
C36 C Uiso 1.0719(3) 0.0330(2) 0.8796(3) 1.000 0.0432(10) . . . .
C37 C Uiso 1.2075(3) 0.1358(2) 0.6692(4) 1.000 0.0490(11) . . . .
N4 N Uiso 0.6747(2) 0.1685(2) 0.5434(2) 1.000 0.0327(6) . . . .
C41 C Uiso 0.6568(2) 0.0959(2) 0.5281(3) 1.000 0.0332(9) . . . .
C42 C Uiso 0.6137(3) 0.0764(2) 0.4296(4) 1.000 0.0470(10) . . . .
C43 C Uiso 0.5985(3) 0.0062(3) 0.4190(5) 1.000 0.0735(13) . . . .
C44 C Uiso 0.6251(4) -0.0387(3) 0.5037(6) 1.000 0.0773(13) . . . .
C45 C Uiso 0.6668(4) -0.0160(3) 0.5990(5) 1.000 0.0722(13) . . . .
C46 C Uiso 0.6826(3) 0.0519(2) 0.6113(4) 1.000 0.0516(11) . . . .
C47 C Uiso 0.5861(4) 0.1257(3) 0.3378(4) 1.000 0.0836(13) . . . .

loop_
_geom_angle_atom_site_label_1
_geom_angle_atom_site_label_2
_geom_angle_atom_site_label_3
_geom_angle
_geom_angle_site_symmetry_1
_geom_angle_site_symmetry_2
_geom_angle_site_symmetry_3
_geom_angle_publ_flag
OE11 P1 OE12 108.58(13) . . . yes
OE11 P1 OE13 111.87(14) . . . yes
OE11 P1 OL12 105.45(14) . . . yes
OE12 P1 OE13 116.10(16) . . . yes
OE12 P1 OL12 108.17(14) . . . yes
OE13 P1 OL12 106.06(13) . . . yes
OL12 P2 OE21 104.64(14) . . . yes
OL12 P2 OE22 105.71(14) . . . yes
OL12 P2 OE23 109.30(14) . . . yes
OE21 P2 OE22 112.02(13) . . . yes
OE21 P2 OE23 109.05(14) . . . yes
OE22 P2 OE23 115.49(16) . . . yes
OE31 P3 OL23 107.96(14) . . . yes
OE31 P3 OE32 116.00(16) . . . yes
OE31 P3 OE33 109.97(14) . . . yes
OE33 P3 OL23 105.08(15) . . . yes
OE32 P3 OE33 110.62(14) . . . yes
OE32 P3 OL23 106.55(13) . . . yes
OL23 P4 OE41 104.95(14) . . . yes
OE41 P4 OE42 111.57(13) . . . yes
OL23 P4 OE42 105.36(14) . . . yes
OL23 P4 OE43 109.50(15) . . . yes
OE41 P4 OE43 109.52(14) . . . yes
OE42 P4 OE43 115.36(15) . . . yes
P1 OL12 P2 132.98(14) . . . yes
P3 OL23 P4 134.77(15) . . . yes
N1 C11 C12 119.0(3) . . . yes
N1 C11 C16 118.3(3) . . . yes
C12 C11 C16 122.7(4) . . . no
C11 C12 C13 115.8(4) . . . no
C11 C12 C17 121.6(4) . . . no
C13 C12 C17 122.6(4) . . . no
C12 C13 C14 122.6(4) . . . no
C13 C14 C15 120.4(4) . . . no
C14 C15 C16 119.9(4) . . . no
C11 C16 C15 118.8(4) . . . no
N2 C21 C22 119.7(3) . . . yes
N2 C21 C26 116.8(3) . . . yes
C22 C21 C26 123.5(4) . . . no
C21 C22 C23 116.2(4) . . . no
C21 C22 C27 122.4(4) . . . no
C23 C22 C27 121.5(4) . . . no
C22 C23 C24 120.9(4) . . . no
C23 C24 C25 121.5(4) . . . no
C24 C25 C26 119.7(4) . . . no
C21 C26 C25 118.1(4) . . . no
N3 C31 C32 118.2(3) . . . yes
N3 C31 C36 118.7(3) . . . yes
C32 C31 C36 123.1(4) . . . no
C31 C32 C33 116.7(4) . . . no
C31 C32 C37 123.0(4) . . . no
C33 C32 C37 120.3(3) . . . no
C32 C33 C34 120.5(4) . . . no
C33 C34 C35 120.7(4) . . . no
C34 C35 C36 120.1(4) . . . no
C31 C36 C35 118.9(4) . . . no
N4 C41 C42 117.6(3) . . . yes
N4 C41 C46 118.9(3) . . . yes
C42 C41 C46 123.5(4) . . . no
C41 C42 C43 115.3(4) . . . no
C41 C42 C47 122.9(4) . . . no
C43 C42 C47 121.9(4) . . . no
C42 C43 C44 121.2(5) . . . no
C43 C44 C45 120.5(6) . . . no
C44 C45 C46 119.5(5) . . . no
C41 C46 C45 120.0(4) . . . no

loop_
_geom_bond_atom_site_label_1
_geom_bond_atom_site_label_2
_geom_bond_distance
_geom_bond_site_symmetry_1
_geom_bond_site_symmetry_2
_geom_bond_publ_flag
P1 OE11 1.581(3) . . yes
P1 OE12 1.486(3) . . yes
P1 OE13 1.489(2) . . yes
P1 OL12 1.593(3) . . yes
P2 OL12 1.594(3) . . yes
P2 OE21 1.554(2) . . yes
P2 OE22 1.496(2) . . yes
P2 OE23 1.485(3) . . yes
P3 OE31 1.484(3) . . yes
P3 OE32 1.498(2) . . yes
P3 OE33 1.549(3) . . yes
P3 OL23 1.588(3) . . yes
P4 OL23 1.596(3) . . yes
P4 OE41 1.557(2) . . yes
P4 OE42 1.491(2) . . yes
P4 OE43 1.482(3) . . yes
N1 C11 1.457(5) . . yes
N2 C21 1.461(5) . . yes
N3 C31 1.473(5) . . yes
N4 C41 1.467(6) . . yes
C11 C16 1.381(6) . . no
C11 C12 1.379(5) . . no
C12 C13 1.390(6) . . no
C12 C17 1.496(7) . . no
C13 C14 1.364(6) . . no
C14 C15 1.350(7) . . no
C15 C16 1.388(6) . . no
C21 C22 1.371(5) . . no
C21 C26 1.385(6) . . no
C22 C27 1.482(6) . . no
C22 C23 1.398(6) . . no
C23 C24 1.364(6) . . no
C24 C25 1.356(8) . . no
C25 C26 1.379(6) . . no
C31 C36 1.360(5) . . no
C31 C32 1.377(5) . . no
C32 C33 1.391(6) . . no
C32 C37 1.491(6) . . no
C33 C34 1.387(6) . . no
C34 C35 1.345(7) . . no
C35 C36 1.385(6) . . no
C41 C42 1.372(6) . . no
C41 C46 1.355(6) . . no
C42 C43 1.407(7) . . no
C42 C47 1.500(7) . . no
C43 C44 1.382(9) . . no
C44 C45 1.351(9) . . no
C45 C46 1.366(7) . . no

loop_
_geom_torsion_atom_site_label_1
_geom_torsion_atom_site_label_2
_geom_torsion_atom_site_label_3
_geom_torsion_atom_site_label_4
_geom_torsion
_geom_torsion_site_symmetry_1
_geom_torsion_site_symmetry_2
_geom_torsion_site_symmetry_3
_geom_torsion_site_symmetry_4
_geom_torsion_publ_flag
OE11 P1 OL12 P2 22.1(3) . . . . no
OE12 P1 OL12 P2 -94.0(3) . . . . no
OE13 P1 OL12 P2 140.9(2) . . . . no
OE21 P2 OL12 P1 50.5(3) . . . . no
OE22 P2 OL12 P1 168.9(2) . . . . no
OE23 P2 OL12 P1 -66.2(3) . . . . no
OE31 P3 OL23 P4 -102.7(3) . . . . no
OE32 P3 OL23 P4 132.1(2) . . . . no
OE33 P3 OL23 P4 14.7(3) . . . . no
OE41 P4 OL23 P3 57.0(3) . . . . no
OE42 P4 OL23 P3 174.9(2) . . . . no
OE43 P4 OL23 P3 -60.5(3) . . . . no
N1 C11 C12 C13 178.2(3) . . . . no
N1 C11 C12 C17 -2.9(6) . . . . no
C16 C11 C12 C13 -0.7(6) . . . . no
C16 C11 C12 C17 178.2(4) . . . . no
N1 C11 C16 C15 -178.1(4) . . . . no
C12 C11 C16 C15 0.9(6) . . . . no
C11 C12 C13 C14 0.1(7) . . . . no
C17 C12 C13 C14 -178.9(4) . . . . no
C12 C13 C14 C15 0.5(7) . . . . no
C13 C14 C15 C16 -0.4(7) . . . . no
C14 C15 C16 C11 -0.3(7) . . . . no
N2 C21 C22 C23 -179.8(3) . . . . no
N2 C21 C22 C27 1.5(6) . . . . no
C26 C21 C22 C23 0.3(6) . . . . no
C26 C21 C22 C27 -178.4(4) . . . . no
N2 C21 C26 C25 -179.6(4) . . . . no
C22 C21 C26 C25 0.3(6) . . . . no
C21 C22 C23 C24 -0.2(6) . . . . no
C27 C22 C23 C24 178.4(4) . . . . no
C22 C23 C24 C25 -0.4(8) . . . . no
C23 C24 C25 C26 1.0(8) . . . . no
C24 C25 C26 C21 -0.9(7) . . . . no
N3 C31 C32 C33 -176.8(3) . . . . no
N3 C31 C32 C37 4.2(5) . . . . no
C36 C31 C32 C33 2.3(5) . . . . no
C36 C31 C32 C37 -176.8(4) . . . . no
N3 C31 C36 C35 178.4(4) . . . . no
C32 C31 C36 C35 -0.7(6) . . . . no
C31 C32 C33 C34 -2.0(6) . . . . no
C37 C32 C33 C34 177.1(4) . . . . no
C32 C33 C34 C35 0.2(7) . . . . no
C33 C34 C35 C36 1.4(7) . . . . no
C34 C35 C36 C31 -1.2(7) . . . . no
N4 C41 C42 C43 179.8(4) . . . . no
N4 C41 C42 C47 1.0(6) . . . . no
C46 C41 C42 C43 -0.8(6) . . . . no
C46 C41 C42 C47 -179.6(4) . . . . no
N4 C41 C46 C45 -179.9(4) . . . . no
C42 C41 C46 C45 0.7(7) . . . . no
C41 C42 C43 C44 0.6(7) . . . . no
C47 C42 C43 C44 179.3(5) . . . . no
C42 C43 C44 C45 -0.2(9) . . . . no
C43 C44 C45 C46 0.0(9) . . . . no
C44 C45 C46 C41 -0.2(8) . . . . no
